data_2312803
loop_
_publ_author_name
'Ku&#x15b;, Piotr'
'Kusz, Joachim'
'Ksi&#x105;&#x17c;ek, Maria'
'Rojkiewicz, Marcin'

_publ_section_title
;
 Crystal structures of two pyrrolidin-1-yl derivatives of cathinone:
 &#x3b1;-PVP and &#x3b1;-D2PV.
;
_journal_coeditor_code VP3040
_journal_issue 'Pt 5'
_journal_name_full 'Acta crystallographica. Section C, Structural chemistry'
_journal_page_first 252
_journal_page_last 258
_journal_paper_doi 10.1107/S2053229625002499
_journal_volume 81
_journal_year 2025
_chemical_formula_iupac 'C15 H22 N O +, Cl -, H2 O'
_chemical_formula_moiety 'C15 H22 N O +, Cl -, H2 O'
_chemical_formula_sum 'C15 H24 Cl N O2'
_chemical_formula_weight 285.80
_chemical_name_systematic
;
1-(1-Oxo-1-phenylpentan-2-yl)pyrrolidin-1-ium chloride monohydrate
;
_space_group_crystal_system monoclinic
_space_group_IT_number 14
_space_group_name_Hall '-P 2ybc'
_space_group_name_H-M_alt 'P 1 21/c 1'
_atom_sites_solution_hydrogens mixed
_audit_creation_method SHELXL-2019/3
_cell_angle_alpha 90
_cell_angle_beta 118.09(3)
_cell_angle_gamma 90
_cell_formula_units_Z 4
_cell_length_a 14.158(3)
_cell_length_b 9.698(3)
_cell_length_c 13.509(3)
_cell_measurement_reflns_used 572
_cell_measurement_temperature 289.0(10)
_cell_measurement_theta_max 54.4150
_cell_measurement_theta_min 3.4600
_cell_volume 1636.4(8)
_computing_cell_refinement
;
CrysAlis PRO (Rigaku OD, 2023)
;
_computing_data_collection
;
CrysAlis PRO (Rigaku OD, 2023)
;
_computing_data_reduction
;
CrysAlis PRO (Rigaku OD, 2023)
;
_computing_structure_refinement
;
SHELXL2019 (Sheldrick, 2015<i>b</i>)
;
_computing_structure_solution
;
SHELXS2013 (Sheldrick, 2015<i>a</i>)
;
_diffrn_ambient_temperature 289.0(10)
_diffrn_detector_area_resol_mean 10.4498
_diffrn_measured_fraction_theta_full 0.983
_diffrn_measured_fraction_theta_max 0.967
_diffrn_measurement_device_type
;
Agilent SuperNova with an Atlas detector
;
_diffrn_measurement_method '\w scans'
_diffrn_radiation_type CuK\a
_diffrn_radiation_wavelength 1.54184
_diffrn_reflns_av_R_equivalents 0.2114
_diffrn_reflns_av_unetI/netI 0.1632
_diffrn_reflns_limit_h_max 16
_diffrn_reflns_limit_h_min -17
_diffrn_reflns_limit_k_max 11
_diffrn_reflns_limit_k_min -11
_diffrn_reflns_limit_l_max 16
_diffrn_reflns_limit_l_min -11
_diffrn_reflns_number 10212
_diffrn_reflns_theta_full 67.684
_diffrn_reflns_theta_max 73.537
_diffrn_reflns_theta_min 3.539
_diffrn_source 'micro-focus sealed X-ray tube'
_exptl_absorpt_coefficient_mu 2.050
_exptl_absorpt_correction_T_max 1.00000
_exptl_absorpt_correction_T_min 0.10818
_exptl_absorpt_correction_type multi-scan
_exptl_absorpt_process_details
;
(CrysAlis PRO; Rigaku OD, 2023)
;
_exptl_crystal_colour colourless
_exptl_crystal_density_diffrn 1.160
_exptl_crystal_description polyhedron
_exptl_crystal_F_000 616
_exptl_crystal_size_max 0.110
_exptl_crystal_size_mid 0.080
_exptl_crystal_size_min 0.030
_refine_diff_density_max 0.286
_refine_diff_density_min -0.225
_refine_ls_extinction_coef 0.0059(13)
_refine_ls_extinction_expression Fc^*^=kFc[1+0.001xFc^2^\l^3^/sin(2\q)]^-1/4^
_refine_ls_extinction_method
;
SHELXL2019 (Sheldrick, 2015<i>b</i>)
;
_refine_ls_goodness_of_fit_ref 0.901
_refine_ls_hydrogen_treatment constr
_refine_ls_matrix_type full
_refine_ls_number_parameters 177
_refine_ls_number_reflns 3193
_refine_ls_number_restraints 0
_refine_ls_restrained_S_all 0.901
_refine_ls_R_factor_all 0.2344
_refine_ls_R_factor_gt 0.0990
_refine_ls_shift/su_max 0.000
_refine_ls_shift/su_mean 0.000
_refine_ls_structure_factor_coef Fsqd
_refine_ls_weighting_details 'w=1/[\s^2^(Fo^2^)+(0.1158P)^2^] where P=(Fo^2^+2Fc^2^)/3'
_refine_ls_weighting_scheme calc
_refine_ls_wR_factor_gt 0.2349
_refine_ls_wR_factor_ref 0.3511
_reflns_number_gt 863
_reflns_number_total 3193
_reflns_threshold_expression 'I > 2\s(I)'
_cod_data_source_file vp3040sup1.cif
_cod_data_source_block ch24_pk1508_3
_cod_depositor_comments 'Adding full bibliography for 2312803--2312805.cif.'
_cod_original_cell_volume 1636.3(8)
_cod_original_sg_symbol_H-M 'P 21/c'
_cod_database_code 2312803
_cod_database_fobs_code 2312803
_shelx_space_group_comment
;
The symmetry employed for this shelxl refinement is uniquely defined
by the following loop, which should always be used as a source of
symmetry information in preference to the above space-group names.
They are only intended as comments.
;
_shelx_estimated_absorpt_t_min 0.806
_shelx_estimated_absorpt_t_max 0.941

loop_
_space_group_symop_operation_xyz
'x, y, z'
'-x, y+1/2, -z+1/2'
'-x, -y, -z'
'x, -y-1/2, z-1/2'

loop_
_atom_site_type_symbol
_atom_site_label
_atom_site_fract_x
_atom_site_fract_y
_atom_site_fract_z
_atom_site_U_iso_or_equiv
_atom_site_adp_type
_atom_site_calc_flag
_atom_site_occupancy
_atom_site_disorder_assembly
_atom_site_disorder_group
Cl Cl1 0.64187(16) 0.3715(3) 0.47164(15) 0.1253(11) Uani d 1 . .
O O1 0.8477(5) 0.0708(7) 0.8750(5) 0.128(2) Uani d 1 . .
N N12 0.6624(5) 0.1949(9) 0.7563(5) 0.108(2) Uani d 1 . .
H H14 0.681831 0.171162 0.834140 0.129 Uiso calc 1 . .
C C1 0.9506(6) 0.1845(9) 0.8039(6) 0.091(2) Uani d 1 . .
C C2 0.9497(7) 0.2634(10) 0.7167(6) 0.108(3) Uani d 1 . .
H H2 0.886863 0.306422 0.665422 0.129 Uiso calc 1 . .
C C3 1.0418(8) 0.2774(10) 0.7068(7) 0.108(3) Uani d 1 . .
H H3 1.040394 0.327566 0.647481 0.130 Uiso calc 1 . .
C C4 1.1362(8) 0.2169(11) 0.7848(9) 0.119(3) Uani d 1 . .
H H4 1.198097 0.226374 0.777648 0.142 Uiso calc 1 . .
C C5 1.1389(7) 0.1441(10) 0.8717(8) 0.113(3) Uani d 1 . .
H H5 1.202830 0.105759 0.925299 0.135 Uiso calc 1 . .
C C6 1.0441(7) 0.1267(10) 0.8803(7) 0.114(3) Uani d 1 . .
H H6 1.045680 0.074960 0.938981 0.137 Uiso calc 1 . .
C C7 0.8522(7) 0.1620(10) 0.8149(6) 0.102(3) Uani d 1 . .
C C8 0.7572(6) 0.2584(9) 0.7563(5) 0.095(2) Uani d 1 . .
H H8 0.742887 0.271737 0.678518 0.114 Uiso calc 1 . .
C C9 0.7874(6) 0.3960(9) 0.8170(6) 0.099(2) Uani d 1 . .
H H9A 0.844311 0.436144 0.805674 0.119 Uiso calc 1 . .
H H9B 0.725966 0.456885 0.781654 0.119 Uiso calc 1 . .
C C10 0.8231(7) 0.3940(11) 0.9403(6) 0.121(3) Uani d 1 . .
H H10A 0.886849 0.337591 0.977894 0.145 Uiso calc 1 . .
H H10B 0.767464 0.353407 0.953612 0.145 Uiso calc 1 . .
C C11 0.8475(8) 0.5427(12) 0.9892(8) 0.150(4) Uani d 1 . .
H H11A 0.901363 0.583548 0.974507 0.225 Uiso calc 1 . .
H H11B 0.872742 0.539107 1.068772 0.225 Uiso calc 1 . .
H H11C 0.783382 0.597185 0.954647 0.225 Uiso calc 1 . .
C C12 0.6239(9) 0.0652(13) 0.6878(8) 0.152(5) Uani d 1 . .
H H12A 0.640230 -0.015088 0.735954 0.183 Uiso calc 1 . .
H H12B 0.656903 0.054218 0.639613 0.183 Uiso calc 1 . .
C C13 0.5032(10) 0.0844(17) 0.6183(11) 0.196(7) Uani d 1 . .
H H13A 0.484823 0.106044 0.541264 0.235 Uiso calc 1 . .
H H13B 0.466367 0.000178 0.618751 0.235 Uiso calc 1 . .
C C14 0.4710(9) 0.1959(18) 0.6669(9) 0.175(6) Uani d 1 . .
H H14A 0.455765 0.162681 0.725601 0.210 Uiso calc 1 . .
H H14B 0.408349 0.242988 0.610315 0.210 Uiso calc 1 . .
C C15 0.5656(7) 0.2873(13) 0.7130(7) 0.139(4) Uani d 1 . .
H H15A 0.567285 0.343294 0.773306 0.166 Uiso calc 1 . .
H H15B 0.563749 0.347947 0.655016 0.166 Uiso calc 1 . .
O O18 0.3943(5) 0.3617(11) 0.3961(6) 0.158(3) Uani d 1 . .
H H18A 0.460398 0.372344 0.416113 0.237 Uiso d 1 . .
H H18B 0.386970 0.392147 0.451075 0.237 Uiso d 1 . .

loop_
_atom_site_aniso_label
_atom_site_aniso_U_11
_atom_site_aniso_U_22
_atom_site_aniso_U_33
_atom_site_aniso_U_12
_atom_site_aniso_U_13
_atom_site_aniso_U_23
Cl1 0.1037(15) 0.201(3) 0.0816(11) 0.0133(15) 0.0517(10) -0.0013(13)
O1 0.169(6) 0.118(5) 0.129(4) 0.029(4) 0.098(4) 0.038(4)
N12 0.114(5) 0.142(7) 0.074(3) -0.027(5) 0.050(4) -0.005(4)
C1 0.104(5) 0.093(6) 0.084(4) 0.004(4) 0.050(4) -0.002(4)
C2 0.120(6) 0.138(9) 0.086(5) -0.005(5) 0.065(5) -0.005(5)
C3 0.128(7) 0.106(7) 0.105(5) -0.009(6) 0.067(5) -0.007(5)
C4 0.118(7) 0.118(8) 0.133(7) -0.003(6) 0.069(6) -0.015(6)
C5 0.112(6) 0.114(8) 0.114(6) 0.010(5) 0.054(5) -0.010(5)
C6 0.127(7) 0.122(8) 0.095(5) 0.018(6) 0.055(5) -0.006(5)
C7 0.126(7) 0.111(7) 0.081(4) -0.002(5) 0.058(5) -0.007(4)
C8 0.103(5) 0.119(7) 0.062(4) -0.003(5) 0.040(4) 0.001(4)
C9 0.092(5) 0.115(7) 0.092(5) 0.006(5) 0.045(4) 0.006(5)
C10 0.137(7) 0.146(9) 0.078(4) -0.030(6) 0.049(5) -0.017(5)
C11 0.172(10) 0.138(10) 0.146(8) -0.022(8) 0.079(7) -0.057(7)
C12 0.174(10) 0.175(13) 0.115(7) -0.076(9) 0.073(7) -0.059(7)
C13 0.160(11) 0.25(2) 0.174(11) -0.097(12) 0.078(10) -0.061(12)
C14 0.115(8) 0.30(2) 0.099(6) -0.036(10) 0.044(6) 0.000(9)
C15 0.091(6) 0.214(14) 0.098(5) -0.008(7) 0.034(5) 0.025(7)
O18 0.111(5) 0.206(10) 0.150(6) -0.007(5) 0.055(4) -0.003(6)

loop_
_atom_type_symbol
_atom_type_description
_atom_type_scat_dispersion_real
_atom_type_scat_dispersion_imag
_atom_type_scat_source
C C 0.0181 0.0091 'International Tables Vol C Tables 4.2.6.8 and 6.1.1.4'
H H 0.0000 0.0000 'International Tables Vol C Tables 4.2.6.8 and 6.1.1.4'
O O 0.0492 0.0322 'International Tables Vol C Tables 4.2.6.8 and 6.1.1.4'
Cl Cl 0.3639 0.7018 'International Tables Vol C Tables 4.2.6.8 and 6.1.1.4'
N N 0.0311 0.0180 'International Tables Vol C Tables 4.2.6.8 and 6.1.1.4'

loop_
_geom_angle_atom_site_label_1
_geom_angle_atom_site_label_2
_geom_angle_atom_site_label_3
_geom_angle_site_symmetry_1
_geom_angle_site_symmetry_3
_geom_angle
_geom_angle_publ_flag
C8 N12 C12 . . 114.5(7) ?
C8 N12 C15 . . 114.3(8) ?
C12 N12 C15 . . 105.0(8) ?
C6 C1 C2 . . 118.9(8) ?
C6 C1 C7 . . 119.2(7) ?
C2 C1 C7 . . 121.8(7) ?
C3 C2 C1 . . 120.1(8) ?
C2 C3 C4 . . 120.2(8) ?
C5 C4 C3 . . 120.2(8) ?
C4 C5 C6 . . 119.6(9) ?
C1 C6 C5 . . 120.9(8) ?
O1 C7 C1 . . 121.2(8) ?
O1 C7 C8 . . 118.8(7) ?
C1 C7 C8 . . 119.9(7) ?
N12 C8 C7 . . 109.0(7) ?
N12 C8 C9 . . 113.0(6) ?
C7 C8 C9 . . 107.7(6) ?
C10 C9 C8 . . 116.8(7) ?
C9 C10 C11 . . 110.6(8) ?
N12 C12 C13 . . 104.7(10) ?
C14 C13 C12 . . 108.3(10) ?
C13 C14 C15 . . 102.9(10) ?
C14 C15 N12 . . 106.6(11) ?

loop_
_geom_bond_atom_site_label_1
_geom_bond_atom_site_label_2
_geom_bond_site_symmetry_2
_geom_bond_distance
_geom_bond_publ_flag
O1 C7 . 1.222(10) ?
N12 C8 . 1.478(9) ?
N12 C12 . 1.504(12) ?
N12 C15 . 1.506(12) ?
C1 C6 . 1.359(10) ?
C1 C2 . 1.399(10) ?
C1 C7 . 1.484(10) ?
C2 C3 . 1.379(10) ?
C3 C4 . 1.384(11) ?
C4 C5 . 1.354(12) ?
C5 C6 . 1.410(11) ?
C7 C8 . 1.519(11) ?
C8 C9 . 1.519(11) ?
C9 C10 . 1.495(9) ?
C10 C11 . 1.556(13) ?
C12 C13 . 1.525(15) ?
C13 C14 . 1.445(18) ?
C14 C15 . 1.477(15) ?
